data_4024312
loop_
_publ_author_name
'Mercedes Amat'
'Arantxa G\'omez-Esqu\'e'
'Carmen Escolano'
'Mar\'ia M. M. Santos'
'Elies Molins'
'Joan Bosch'

_publ_section_title
;
Enantioselective Formal Synthesis of (+)-Dihydrocorynantheine and
(-)-Dihydrocorynantheol
;
_journal_name_full 'Journal of Organic Chemistry'
_journal_page_first 1205
_journal_page_last 1211
_journal_paper_doi 10.1021/jo802387c
_journal_volume 74
_journal_year 2009
_chemical_absolute_configuration syn
_chemical_compound_source 'synthesis as described'
_chemical_formula_moiety 'C21 H28 N2 O3'
_chemical_formula_sum 'C21 H28 N2 O3'
_chemical_formula_weight 356.45
_chemical_name_systematic
;
 ?
;
_space_group_IT_number 1
_symmetry_cell_setting triclinic
_symmetry_Int_Tables_number 1
_symmetry_space_group_name_Hall 'P 1'
_symmetry_space_group_name_H-M 'P 1'
_atom_sites_solution_hydrogens geom
_atom_sites_solution_primary direct
_atom_sites_solution_secondary difmap
_audit_conform_dict_location ftp://ftp.iucr.org/pub/cif_core.dic
_audit_conform_dict_name cif_core.dic
_audit_conform_dict_version 2.3
_audit_creation_date 2008-10-22T19:36:54-00:00
_audit_creation_method 'WinGX routine CIF_UPDATE'
_cell_angle_alpha 63.9020(10)
_cell_angle_beta 77.89(2)
_cell_angle_gamma 67.88(4)
_cell_formula_units_Z 2
_cell_length_a 8.351(4)
_cell_length_b 10.977(2)
_cell_length_c 12.4447(15)
_cell_measurement_reflns_used 25
_cell_measurement_temperature 294(2)
_cell_measurement_theta_max 20.1
_cell_measurement_theta_min 9.6
_cell_measurement_wavelength 0.71073
_cell_volume 947.7(6)
_computing_cell_refinement 'CAD4 Express (Enraf Nonius, 1994)'
_computing_data_collection 'CAD4 Express (Enraf Nonius, 1994)'
_computing_data_reduction 'XCAD4 (Harms & Wocadlo, 1995)'
_computing_molecular_graphics 'Ortep-3 for Windows (Farrugia, 1997)'
_computing_publication_material 'WinGX publication routines (Farrugia, 1999)'
_computing_structure_refinement 'SHELXL-97 (Sheldrick, 1997)'
_computing_structure_solution 'SHELXS-97 (Sheldrick, 1997)'
_diffrn_ambient_temperature 294(2)
_diffrn_detector 'scintillation LiI'
_diffrn_detector_dtime 1.195
_diffrn_measured_fraction_theta_full 1
_diffrn_measured_fraction_theta_max 1
_diffrn_measurement_device '\k-geometry diffractometer'
_diffrn_measurement_device_type 'Enraf Nonius CAD4'
_diffrn_measurement_method 'non-profiled omega scans'
_diffrn_orient_matrix_type
;
  x-axis points to radiation source
  the matrix is specified in reciprocal space
;
_diffrn_orient_matrix_UB_11 0.049721
_diffrn_orient_matrix_UB_12 -0.101762
_diffrn_orient_matrix_UB_13 0.008046
_diffrn_orient_matrix_UB_21 0.005309
_diffrn_orient_matrix_UB_22 0.033594
_diffrn_orient_matrix_UB_23 -0.089127
_diffrn_orient_matrix_UB_31 0.119389
_diffrn_orient_matrix_UB_32 0.003255
_diffrn_orient_matrix_UB_33 -0.004548
_diffrn_radiation_monochromator graphite
_diffrn_radiation_probe x-ray
_diffrn_radiation_type MoK\a
_diffrn_radiation_wavelength 0.71073
_diffrn_reflns_av_R_equivalents 0
_diffrn_reflns_av_unetI/netI 0.0203
_diffrn_reflns_limit_h_max 9
_diffrn_reflns_limit_h_min -9
_diffrn_reflns_limit_k_max 13
_diffrn_reflns_limit_k_min -11
_diffrn_reflns_limit_l_max 14
_diffrn_reflns_limit_l_min 0
_diffrn_reflns_number 3314
_diffrn_reflns_theta_full 24.97
_diffrn_reflns_theta_max 24.97
_diffrn_reflns_theta_min 1.82
_diffrn_source 'Enraf Nonius FR590'
_diffrn_standards_decay_% 0
_diffrn_standards_interval_time 60
_diffrn_standards_number 3
_exptl_absorpt_coefficient_mu 0.083
_exptl_absorpt_correction_T_max 0.9793
_exptl_absorpt_correction_T_min 0.9402
_exptl_absorpt_correction_type refdelf
_exptl_absorpt_process_details
;
        Walker, N. & Stuart, D (1983) Acta. Cryst. A39, 158-166
;
_exptl_crystal_colour colorless
_exptl_crystal_density_diffrn 1.249
_exptl_crystal_density_method 'not measured'
_exptl_crystal_description prism
_exptl_crystal_F_000 384
_exptl_crystal_size_max 0.47
_exptl_crystal_size_mid 0.28
_exptl_crystal_size_min 0.25
_refine_diff_density_max 0.23
_refine_diff_density_min -0.138
_refine_diff_density_rms 0.034
_refine_ls_abs_structure_details 'Flack H D (1983), Acta Cryst. A39, 876-881'
_refine_ls_abs_structure_Flack 0.5(14)
_refine_ls_extinction_method none
_refine_ls_goodness_of_fit_ref 1.095
_refine_ls_hydrogen_treatment constr
_refine_ls_matrix_type full
_refine_ls_number_parameters 475
_refine_ls_number_reflns 3316
_refine_ls_number_restraints 3
_refine_ls_restrained_S_all 1.095
_refine_ls_R_factor_all 0.0445
_refine_ls_R_factor_gt 0.039
_refine_ls_shift/su_max 0
_refine_ls_shift/su_mean 0
_refine_ls_structure_factor_coef Fsqd
_refine_ls_weighting_details 'calc w=1/[\s^2^(Fo^2^)+(0.0579P)^2^+0.1921P] where P=(Fo^2^+2Fc^2^)/3'
_refine_ls_weighting_scheme calc
_refine_ls_wR_factor_gt 0.1039
_refine_ls_wR_factor_ref 0.1067
_reflns_number_gt 3015
_reflns_number_total 3314
_reflns_threshold_expression >2sigma(I)
_cod_data_source_file jo802387c_si_003.cif
_cod_data_source_block jb58t
_cod_database_code 4024312

loop_
_symmetry_equiv_pos_as_xyz
'x, y, z'

loop_
_atom_site_label
_atom_site_type_symbol
_atom_site_fract_x
_atom_site_fract_y
_atom_site_fract_z
_atom_site_U_iso_or_equiv
_atom_site_adp_type
_atom_site_occupancy
_atom_site_symmetry_multiplicity
_atom_site_calc_flag
_atom_site_refinement_flags
_atom_site_disorder_assembly
_atom_site_disorder_group
C1' C 0.1060(4) 0.2142(3) 0.7315(3) 0.0373(7) Uani 1 1 d . . .
H1'1 H 0.1202 0.2658 0.7733 0.045 Uiso 1 1 calc R . .
H1'2 H -0.0076 0.203 0.7551 0.045 Uiso 1 1 calc R . .
C1 C 0.7471(4) 0.8442(3) -0.0574(3) 0.0387(7) Uani 1 1 d . . .
H1A H 0.6334 0.8471 -0.0674 0.046 Uiso 1 1 calc R . .
H1B H 0.8316 0.7899 -0.1002 0.046 Uiso 1 1 calc R . .
C2' C 0.1159(4) 0.3020(3) 0.5971(3) 0.0365(7) Uani 1 1 d . . .
H2' H 0.2228 0.3266 0.5766 0.044 Uiso 1 1 calc R . .
C3' C 0.1214(4) 0.2151(4) 0.5272(3) 0.0426(7) Uani 1 1 d . . .
H3' H 0.0055 0.2086 0.5344 0.051 Uiso 1 1 calc R . .
C4' C 0.2467(5) 0.0635(4) 0.5787(3) 0.0447(8) Uani 1 1 d . . .
H4'1 H 0.2375 0.0093 0.5375 0.054 Uiso 1 1 calc R . .
H4'2 H 0.3639 0.0671 0.5639 0.054 Uiso 1 1 calc R . .
C6' C 0.3226(4) -0.1643(3) 0.7549(3) 0.0439(8) Uani 1 1 d . . .
H6' H 0.4428 -0.1693 0.753 0.053 Uiso 1 1 calc R . .
C7' C 0.2658(5) -0.2413(3) 0.8848(3) 0.0471(8) Uani 1 1 d . . .
H7'1 H 0.1572 -0.2557 0.8872 0.056 Uiso 1 1 calc R . .
H7'2 H 0.3518 -0.3347 0.9199 0.056 Uiso 1 1 calc R . .
C7A' C 0.2439(4) -0.1564(3) 0.9559(3) 0.0386(7) Uani 1 1 d . . .
C7B' C 0.2293(4) -0.1939(3) 1.0826(3) 0.0422(7) Uani 1 1 d . . .
C8' C 0.2316(4) -0.3194(4) 1.1844(3) 0.0510(9) Uani 1 1 d . . .
H8' H 0.2426 -0.4028 1.1768 0.061 Uiso 1 1 calc R . .
C9' C 0.2172(5) -0.3174(4) 1.2960(3) 0.0563(9) Uani 1 1 d . . .
H9' H 0.2193 -0.4007 1.3638 0.068 Uiso 1 1 calc R . .
C10' C 0.1996(5) -0.1947(5) 1.3094(3) 0.0582(9) Uani 1 1 d . . .
H10' H 0.1892 -0.1965 1.386 0.07 Uiso 1 1 calc R . .
C11' C 0.1972(5) -0.0676(4) 1.2096(3) 0.0537(9) Uani 1 1 d . . .
H11' H 0.1858 0.0154 1.2182 0.064 Uiso 1 1 calc R . .
C11B C 0.2126(4) -0.0700(4) 1.0976(3) 0.0413(7) Uani 1 1 d . . .
C12C C 0.2366(4) -0.0170(3) 0.9013(3) 0.0369(7) Uani 1 1 d . . .
C12D C 0.2431(4) 0.0668(3) 0.7691(3) 0.0365(7) Uani 1 1 d . . .
H12D H 0.3577 0.0783 0.7433 0.044 Uiso 1 1 calc R . .
C24 C -0.0375(5) 0.4416(3) 0.5620(3) 0.0460(8) Uani 1 1 d . . .
H24A H -0.0316 0.4942 0.4758 0.055 Uiso 1 1 calc R . .
H24B H -0.1446 0.419 0.584 0.055 Uiso 1 1 calc R . .
C25 C -0.0389(4) 0.5333(3) 0.6214(3) 0.0440(8) Uani 1 1 d . . .
C26 C -0.1926(7) 0.6447(6) 0.7540(5) 0.0841(14) Uani 1 1 d . . .
H26A H -0.0865 0.6116 0.7918 0.126 Uiso 1 1 calc R . .
H26B H -0.2866 0.6396 0.8136 0.126 Uiso 1 1 calc R . .
H26C H -0.2131 0.7421 0.697 0.126 Uiso 1 1 calc R . .
C33 C 0.1670(6) 0.2906(4) 0.3935(3) 0.0595(10) Uani 1 1 d . . .
H33A H 0.0787 0.3835 0.3624 0.071 Uiso 1 1 calc R . .
H33B H 0.2755 0.3074 0.3865 0.071 Uiso 1 1 calc R . .
C34 C 0.1839(7) 0.2152(5) 0.3163(4) 0.0753(13) Uani 1 1 d . . .
H34A H 0.2782 0.1266 0.341 0.113 Uiso 1 1 calc R . .
H34B H 0.206 0.2744 0.2345 0.113 Uiso 1 1 calc R . .
H34C H 0.0786 0.1957 0.3232 0.113 Uiso 1 1 calc R . .
C62 C 0.3165(5) -0.2417(4) 0.6809(4) 0.0534(9) Uani 1 1 d . . .
H62A H 0.3701 -0.2032 0.6017 0.064 Uiso 1 1 calc R . .
H62B H 0.381 -0.3429 0.7189 0.064 Uiso 1 1 calc R . .
N5' N 0.2148(3) -0.0114(3) 0.7077(2) 0.0375(6) Uani 1 1 d . . .
N12' N 0.2155(4) 0.0391(3) 0.9847(2) 0.0421(6) Uani 1 1 d . . .
H12' H 0.2058 0.1258 0.9698 0.051 Uiso 1 1 calc R . .
O25 O 0.0763(4) 0.5790(3) 0.6110(3) 0.0690(8) Uani 1 1 d . . .
O26 O -0.1802(3) 0.5556(3) 0.6932(3) 0.0647(7) Uani 1 1 d . . .
O62 O 0.1419(4) -0.2245(3) 0.6708(3) 0.0650(7) Uani 1 1 d . . .
H62 H 0.1387 -0.2935 0.6622 0.098 Uiso 1 1 calc R . .
C2 C 0.7829(4) 0.7687(3) 0.0742(3) 0.0417(7) Uani 1 1 d . . .
H2 H 0.9046 0.7516 0.0821 0.05 Uiso 1 1 calc R . .
C3 C 0.6702(4) 0.8599(4) 0.1437(3) 0.0462(8) Uani 1 1 d . . .
H3 H 0.5523 0.8565 0.1527 0.055 Uiso 1 1 calc R . .
C4 C 0.6624(5) 1.0172(4) 0.0757(3) 0.0499(8) Uani 1 1 d . . .
H4A H 0.578 1.0735 0.1169 0.06 Uiso 1 1 calc R . .
H4B H 0.7743 1.0243 0.0768 0.06 Uiso 1 1 calc R . .
C6 C 0.5891(4) 1.2343(3) -0.1103(3) 0.0470(8) Uani 1 1 d . . .
H6 H 0.7004 1.2488 -0.1178 0.056 Uiso 1 1 calc R . .
C7 C 0.5263(4) 1.2957(4) -0.2360(3) 0.0507(9) Uani 1 1 d . . .
H7A H 0.4051 1.3046 -0.2305 0.061 Uiso 1 1 calc R . .
H7B H 0.5366 1.3908 -0.2804 0.061 Uiso 1 1 calc R . .
C7A C 0.6277(4) 1.2034(3) -0.3007(3) 0.0434(8) Uani 1 1 d . . .
C7B C 0.6396(4) 1.2265(4) -0.4246(3) 0.0476(8) Uani 1 1 d . . .
C8 C 0.5672(5) 1.3432(4) -0.5288(4) 0.0623(11) Uani 1 1 d . . .
H8 H 0.4921 1.4293 -0.5256 0.075 Uiso 1 1 calc R . .
C9 C 0.6102(6) 1.3272(6) -0.6361(4) 0.0747(13) Uani 1 1 d . . .
H9 H 0.5654 1.4044 -0.7061 0.09 Uiso 1 1 calc R . .
C10 C 0.7190(6) 1.1982(6) -0.6421(4) 0.0786(14) Uani 1 1 d . . .
H10 H 0.7422 1.1899 -0.7154 0.094 Uiso 1 1 calc R . .
C11 C 0.7933(6) 1.0823(5) -0.5414(4) 0.0621(10) Uani 1 1 d . . .
H11 H 0.8681 0.9966 -0.5456 0.075 Uiso 1 1 calc R . .
C11A C 0.7516(4) 1.0990(4) -0.4332(3) 0.0478(8) Uani 1 1 d . . .
C12A C 0.7312(4) 1.0678(3) -0.2419(3) 0.0387(7) Uani 1 1 d . . .
C12B C 0.7542(4) 0.9968(3) -0.1120(3) 0.0387(7) Uani 1 1 d . . .
H12B H 0.8668 0.9937 -0.0974 0.046 Uiso 1 1 calc R . .
C21 C 0.7529(5) 0.6239(4) 0.1269(3) 0.0497(8) Uani 1 1 d . . .
H21A H 0.7682 0.5805 0.2124 0.06 Uiso 1 1 calc R . .
H21B H 0.6337 0.6403 0.116 0.06 Uiso 1 1 calc R . .
C22 C 0.8685(4) 0.5203(3) 0.0741(3) 0.0452(8) Uani 1 1 d . . .
C23 C 0.8912(6) 0.3220(5) 0.0349(5) 0.0755(13) Uani 1 1 d . . .
H23A H 0.9259 0.3592 -0.0487 0.113 Uiso 1 1 calc R . .
H23B H 0.8253 0.2606 0.0492 0.113 Uiso 1 1 calc R . .
H23C H 0.9922 0.2682 0.0812 0.113 Uiso 1 1 calc R . .
C31 C 0.7339(6) 0.8009(5) 0.2698(4) 0.0677(11) Uani 1 1 d . . .
H31A H 0.754 0.6984 0.3066 0.081 Uiso 1 1 calc R . .
H31B H 0.8443 0.8152 0.2618 0.081 Uiso 1 1 calc R . .
C32 C 0.6153(7) 0.8658(7) 0.3521(5) 0.0940(17) Uani 1 1 d . . .
H32A H 0.6169 0.9614 0.3275 0.141 Uiso 1 1 calc R . .
H32B H 0.6528 0.8089 0.4324 0.141 Uiso 1 1 calc R . .
H32C H 0.4998 0.8688 0.3493 0.141 Uiso 1 1 calc R . .
C61 C 0.4607(5) 1.3175(4) -0.0398(4) 0.0563(10) Uani 1 1 d . . .
H61A H 0.5067 1.2876 0.0365 0.068 Uiso 1 1 calc R . .
H61B H 0.4431 1.4192 -0.0841 0.068 Uiso 1 1 calc R . .
N5 N 0.6165(3) 1.0776(3) -0.0483(2) 0.0403(6) Uani 1 1 d . . .
N12 N 0.8075(4) 1.0018(3) -0.3207(3) 0.0452(7) Uani 1 1 d . . .
H12 H 0.8775 0.9156 -0.3028 0.054 Uiso 1 1 calc R . .
O22 O 1.0184(3) 0.5049(3) 0.0429(3) 0.0605(7) Uani 1 1 d . . .
O23 O 0.7866(3) 0.4391(3) 0.0691(3) 0.0633(7) Uani 1 1 d . . .
O61 O 0.2996(3) 1.2917(3) -0.0198(3) 0.0644(7) Uani 1 1 d . . .
H61 H 0.2229 1.3551 -0.0032 0.097 Uiso 1 1 calc R . .

loop_
_atom_site_aniso_label
_atom_site_aniso_U_11
_atom_site_aniso_U_22
_atom_site_aniso_U_33
_atom_site_aniso_U_23
_atom_site_aniso_U_13
_atom_site_aniso_U_12
C1' 0.0432(17) 0.0331(16) 0.0426(17) -0.0187(14) -0.0010(13) -0.0158(13)
C1 0.0337(15) 0.0359(16) 0.0474(18) -0.0218(14) 0.0006(13) -0.0075(12)
C2' 0.0397(16) 0.0360(16) 0.0394(17) -0.0147(14) -0.0023(13) -0.0183(13)
C3' 0.0475(19) 0.0434(17) 0.0450(18) -0.0224(15) -0.0013(14) -0.0178(15)
C4' 0.0496(19) 0.0464(19) 0.0452(19) -0.0263(16) 0.0031(14) -0.0161(15)
C6' 0.0344(16) 0.0366(17) 0.061(2) -0.0245(16) -0.0022(14) -0.0064(13)
C7' 0.055(2) 0.0320(16) 0.055(2) -0.0176(15) -0.0103(16) -0.0105(14)
C7A' 0.0339(15) 0.0338(15) 0.0494(19) -0.0156(14) -0.0084(13) -0.0105(12)
C7B' 0.0306(15) 0.0382(17) 0.053(2) -0.0129(15) -0.0099(13) -0.0087(13)
C8' 0.0420(19) 0.0398(18) 0.061(2) -0.0106(17) -0.0122(16) -0.0086(14)
C9' 0.049(2) 0.056(2) 0.049(2) -0.0048(17) -0.0090(16) -0.0174(17)
C10' 0.056(2) 0.068(3) 0.043(2) -0.0147(18) -0.0089(16) -0.0179(18)
C11' 0.057(2) 0.056(2) 0.050(2) -0.0203(17) -0.0091(16) -0.0171(17)
C11B 0.0348(16) 0.0444(18) 0.0457(18) -0.0182(15) -0.0073(13) -0.0109(14)
C12C 0.0343(15) 0.0341(15) 0.0458(18) -0.0172(14) -0.0052(13) -0.0116(12)
C12D 0.0339(15) 0.0344(16) 0.0474(18) -0.0186(14) -0.0017(13) -0.0152(12)
C24 0.052(2) 0.0387(17) 0.0508(19) -0.0181(15) -0.0097(15) -0.0144(15)
C25 0.0506(19) 0.0335(16) 0.0466(19) -0.0141(14) -0.0069(15) -0.0124(15)
C26 0.080(3) 0.086(3) 0.102(4) -0.068(3) 0.008(3) -0.014(3)
C33 0.079(3) 0.058(2) 0.047(2) -0.0207(18) 0.0007(19) -0.029(2)
C34 0.098(4) 0.079(3) 0.054(2) -0.036(2) -0.003(2) -0.022(3)
C62 0.057(2) 0.0367(18) 0.068(2) -0.0317(18) -0.0029(17) -0.0042(16)
N5' 0.0383(14) 0.0329(13) 0.0465(15) -0.0213(12) -0.0012(11) -0.0108(11)
N12' 0.0499(15) 0.0343(14) 0.0444(16) -0.0140(12) -0.0091(12) -0.0146(12)
O25 0.0737(18) 0.0710(18) 0.093(2) -0.0535(16) 0.0138(15) -0.0395(16)
O26 0.0535(16) 0.0733(18) 0.082(2) -0.0492(16) 0.0038(13) -0.0184(14)
O62 0.0623(16) 0.0582(16) 0.097(2) -0.0529(16) -0.0121(14) -0.0128(13)
C2 0.0321(16) 0.0379(17) 0.0504(19) -0.0201(15) -0.0013(13) -0.0039(13)
C3 0.0371(17) 0.0508(19) 0.050(2) -0.0280(16) -0.0036(14) -0.0038(14)
C4 0.0457(19) 0.0483(19) 0.062(2) -0.0345(18) -0.0044(16) -0.0063(15)
C6 0.0376(17) 0.0340(16) 0.076(3) -0.0300(17) 0.0009(16) -0.0113(13)
C7 0.0399(18) 0.0342(17) 0.070(2) -0.0185(16) 0.0014(16) -0.0082(14)
C7A 0.0337(16) 0.0374(16) 0.057(2) -0.0163(15) -0.0007(14) -0.0139(13)
C7B 0.0367(17) 0.0461(19) 0.056(2) -0.0122(16) 0.0004(15) -0.0207(15)
C8 0.046(2) 0.054(2) 0.066(3) -0.0008(19) -0.0071(18) -0.0199(17)
C9 0.068(3) 0.083(3) 0.056(3) -0.002(2) -0.009(2) -0.035(3)
C10 0.073(3) 0.104(4) 0.054(3) -0.018(3) -0.001(2) -0.042(3)
C11 0.063(2) 0.074(3) 0.051(2) -0.025(2) 0.0040(18) -0.027(2)
C11A 0.0422(18) 0.0485(19) 0.052(2) -0.0152(17) 0.0024(15) -0.0222(15)
C12A 0.0310(15) 0.0349(16) 0.0521(19) -0.0198(14) 0.0000(13) -0.0109(12)
C12B 0.0269(15) 0.0343(15) 0.056(2) -0.0239(15) 0.0007(13) -0.0059(12)
C21 0.0447(18) 0.0415(18) 0.049(2) -0.0147(15) 0.0060(15) -0.0085(15)
C22 0.0413(19) 0.0350(16) 0.0476(19) -0.0096(14) -0.0044(14) -0.0071(13)
C23 0.073(3) 0.080(3) 0.100(4) -0.059(3) 0.007(2) -0.030(2)
C31 0.064(3) 0.070(3) 0.060(3) -0.031(2) -0.013(2) 0.000(2)
C32 0.094(4) 0.130(5) 0.062(3) -0.054(3) -0.009(3) -0.019(3)
C61 0.047(2) 0.0388(19) 0.089(3) -0.037(2) 0.0041(19) -0.0104(15)
N5 0.0333(13) 0.0361(14) 0.0546(16) -0.0256(13) 0.0000(11) -0.0068(11)
N12 0.0444(15) 0.0364(14) 0.0524(17) -0.0191(13) 0.0012(12) -0.0108(12)
O22 0.0407(14) 0.0482(14) 0.092(2) -0.0373(14) 0.0065(13) -0.0084(11)
O23 0.0525(15) 0.0703(18) 0.083(2) -0.0443(16) 0.0037(13) -0.0231(13)
O61 0.0415(13) 0.0563(15) 0.103(2) -0.0504(16) 0.0108(13) -0.0093(11)

loop_
_atom_type_symbol
_atom_type_description
_atom_type_scat_dispersion_real
_atom_type_scat_dispersion_imag
_atom_type_scat_source
C C 0.0033 0.0016 'International Tables Vol C Tables 4.2.6.8 and 6.1.1.4'
H H 0 0 'International Tables Vol C Tables 4.2.6.8 and 6.1.1.4'
N N 0.0061 0.0033 'International Tables Vol C Tables 4.2.6.8 and 6.1.1.4'
O O 0.0106 0.006 'International Tables Vol C Tables 4.2.6.8 and 6.1.1.4'

loop_
_geom_angle_atom_site_label_1
_geom_angle_atom_site_label_2
_geom_angle_atom_site_label_3
_geom_angle
_geom_angle_site_symmetry_1
_geom_angle_site_symmetry_3
_geom_angle_publ_flag
C12D C1' C2' 112.5(3) . . ?
C2 C1 C12B 112.5(3) . . ?
C1' C2' C24 110.4(3) . . ?
C1' C2' C3' 110.8(2) . . ?
C24 C2' C3' 110.6(3) . . ?
C4' C3' C2' 111.6(3) . . ?
C4' C3' C33 110.6(3) . . ?
C2' C3' C33 111.1(3) . . ?
N5' C4' C3' 113.0(3) . . ?
N5' C6' C62 112.6(3) . . ?
N5' C6' C7' 110.5(3) . . ?
C62 C6' C7' 109.2(3) . . ?
C7A' C7' C6' 110.7(3) . . ?
C12C C7A' C7B' 107.1(3) . . ?
C12C C7A' C7' 121.1(3) . . ?
C7B' C7A' C7' 131.8(3) . . ?
C8' C7B' C11B 118.9(3) . . ?
C8' C7B' C7A' 134.7(3) . . ?
C11B C7B' C7A' 106.4(3) . . ?
C9' C8' C7B' 118.9(4) . . ?
C8' C9' C10' 121.6(4) . . ?
C9' C10' C11' 120.9(4) . . ?
C11B C11' C10' 117.4(4) . . ?
C11' C11B N12' 129.5(3) . . ?
C11' C11B C7B' 122.2(3) . . ?
N12' C11B C7B' 108.3(3) . . ?
C7A' C12C N12' 110.7(3) . . ?
C7A' C12C C12D 125.1(3) . . ?
N12' C12C C12D 124.2(3) . . ?
N5' C12D C12C 109.6(2) . . ?
N5' C12D C1' 108.0(2) . . ?
C12C C12D C1' 112.3(3) . . ?
C25 C24 C2' 111.9(3) . . ?
O25 C25 O26 122.7(3) . . ?
O25 C25 C24 124.7(3) . . ?
O26 C25 C24 112.6(3) . . ?
C34 C33 C3' 116.7(3) . . ?
O62 C62 C6' 110.1(3) . . ?
C4' N5' C12D 107.9(2) . . ?
C4' N5' C6' 113.0(3) . . ?
C12D N5' C6' 111.6(3) . . ?
C12C N12' C11B 107.5(3) . . ?
C25 O26 C26 116.3(3) . . ?
C1 C2 C21 109.9(3) . . ?
C1 C2 C3 111.5(3) . . ?
C21 C2 C3 110.3(3) . . ?
C2 C3 C4 111.5(3) . . ?
C2 C3 C31 111.6(3) . . ?
C4 C3 C31 109.9(3) . . ?
N5 C4 C3 113.2(3) . . ?
N5 C6 C7 111.7(3) . . ?
N5 C6 C61 112.0(3) . . ?
C7 C6 C61 109.1(3) . . ?
C7A C7 C6 111.3(3) . . ?
C12A C7A C7B 106.9(3) . . ?
C12A C7A C7 121.0(3) . . ?
C7B C7A C7 132.0(3) . . ?
C11A C7B C8 119.0(4) . . ?
C11A C7B C7A 106.6(3) . . ?
C8 C7B C7A 134.4(4) . . ?
C9 C8 C7B 118.5(4) . . ?
C8 C9 C10 121.5(4) . . ?
C11 C10 C9 121.3(5) . . ?
C10 C11 C11A 117.2(4) . . ?
N12 C11A C11 129.1(4) . . ?
N12 C11A C7B 108.5(3) . . ?
C11 C11A C7B 122.4(4) . . ?
C7A C12A N12 110.2(3) . . ?
C7A C12A C12B 125.6(3) . . ?
N12 C12A C12B 124.1(3) . . ?
C12A C12B N5 110.7(2) . . ?
C12A C12B C1 112.9(3) . . ?
N5 C12B C1 107.1(2) . . ?
C22 C21 C2 115.0(3) . . ?
O22 C22 O23 122.5(3) . . ?
O22 C22 C21 125.9(3) . . ?
O23 C22 C21 111.6(3) . . ?
C32 C31 C3 115.6(4) . . ?
O61 C61 C6 109.9(3) . . ?
C4 N5 C12B 108.1(2) . . ?
C4 N5 C6 113.3(3) . . ?
C12B N5 C6 111.2(3) . . ?
C11A N12 C12A 107.8(3) . . ?
C22 O23 C23 116.6(3) . . ?

loop_
_geom_bond_atom_site_label_1
_geom_bond_atom_site_label_2
_geom_bond_distance
_geom_bond_site_symmetry_2
_geom_bond_publ_flag
C1' C12D 1.521(4) . ?
C1' C2' 1.522(4) . ?
C1 C2 1.512(5) . ?
C1 C12B 1.526(4) . ?
C2' C24 1.532(5) . ?
C2' C3' 1.533(4) . ?
C3' C4' 1.519(5) . ?
C3' C33 1.535(5) . ?
C4' N5' 1.466(4) . ?
C6' N5' 1.479(4) . ?
C6' C62 1.521(5) . ?
C6' C7' 1.527(5) . ?
C7' C7A' 1.488(5) . ?
C7A' C12C 1.356(4) . ?
C7A' C7B' 1.434(5) . ?
C7B' C8' 1.399(5) . ?
C7B' C11B 1.404(5) . ?
C8' C9' 1.378(6) . ?
C9' C10' 1.379(6) . ?
C10' C11' 1.398(6) . ?
C11' C11B 1.384(5) . ?
C11B N12' 1.391(4) . ?
C12C N12' 1.375(4) . ?
C12C C12D 1.492(4) . ?
C12D N5' 1.477(4) . ?
C24 C25 1.485(5) . ?
C25 O25 1.203(4) . ?
C25 O26 1.335(4) . ?
C26 O26 1.443(5) . ?
C33 C34 1.477(6) . ?
C62 O62 1.423(5) . ?
C2 C21 1.527(5) . ?
C2 C3 1.532(4) . ?
C3 C4 1.534(5) . ?
C3 C31 1.536(5) . ?
C4 N5 1.457(5) . ?
C6 N5 1.489(4) . ?
C6 C7 1.524(5) . ?
C6 C61 1.526(5) . ?
C7 C7A 1.476(5) . ?
C7A C12A 1.355(5) . ?
C7A C7B 1.436(5) . ?
C7B C11A 1.397(5) . ?
C7B C8 1.404(5) . ?
C8 C9 1.379(7) . ?
C9 C10 1.389(7) . ?
C10 C11 1.380(7) . ?
C11 C11A 1.393(6) . ?
C11A N12 1.379(5) . ?
C12A N12 1.381(4) . ?
C12A C12B 1.472(5) . ?
C12B N5 1.486(4) . ?
C21 C22 1.491(5) . ?
C22 O22 1.201(4) . ?
C22 O23 1.338(4) . ?
C23 O23 1.441(5) . ?
C31 C32 1.491(6) . ?
C61 O61 1.427(4) . ?

loop_
_geom_torsion_atom_site_label_1
_geom_torsion_atom_site_label_2
_geom_torsion_atom_site_label_3
_geom_torsion_atom_site_label_4
_geom_torsion
_geom_torsion_site_symmetry_1
_geom_torsion_site_symmetry_2
_geom_torsion_site_symmetry_3
_geom_torsion_site_symmetry_4
_geom_torsion_publ_flag
C12D C1' C2' C24 173.2(2) . . . . ?
C12D C1' C2' C3' 50.3(3) . . . . ?
C1' C2' C3' C4' -44.9(4) . . . . ?
C24 C2' C3' C4' -167.7(3) . . . . ?
C1' C2' C3' C33 -168.9(3) . . . . ?
C24 C2' C3' C33 68.3(4) . . . . ?
C2' C3' C4' N5' 52.8(4) . . . . ?
C33 C3' C4' N5' 177.0(3) . . . . ?
N5' C6' C7' C7A' -46.9(4) . . . . ?
C62 C6' C7' C7A' -171.3(3) . . . . ?
C6' C7' C7A' C12C 14.3(4) . . . . ?
C6' C7' C7A' C7B' -164.8(3) . . . . ?
C12C C7A' C7B' C8' -178.4(3) . . . . ?
C7' C7A' C7B' C8' 0.7(6) . . . . ?
C12C C7A' C7B' C11B 0.3(3) . . . . ?
C7' C7A' C7B' C11B 179.5(3) . . . . ?
C11B C7B' C8' C9' 0.0(5) . . . . ?
C7A' C7B' C8' C9' 178.7(3) . . . . ?
C7B' C8' C9' C10' 0.4(5) . . . . ?
C8' C9' C10' C11' -0.5(6) . . . . ?
C9' C10' C11' C11B 0.2(6) . . . . ?
C10' C11' C11B N12' -179.4(3) . . . . ?
C10' C11' C11B C7B' 0.2(5) . . . . ?
C8' C7B' C11B C11' -0.4(5) . . . . ?
C7A' C7B' C11B C11' -179.3(3) . . . . ?
C8' C7B' C11B N12' 179.4(3) . . . . ?
C7A' C7B' C11B N12' 0.4(3) . . . . ?
C7B' C7A' C12C N12' -1.0(3) . . . . ?
C7' C7A' C12C N12' 179.8(3) . . . . ?
C7B' C7A' C12C C12D -178.6(3) . . . . ?
C7' C7A' C12C C12D 2.2(5) . . . . ?
C7A' C12C C12D N5' 14.0(4) . . . . ?
N12' C12C C12D N5' -163.3(3) . . . . ?
C7A' C12C C12D C1' 134.1(3) . . . . ?
N12' C12C C12D C1' -43.2(4) . . . . ?
C2' C1' C12D N5' -60.8(3) . . . . ?
C2' C1' C12D C12C 178.1(2) . . . . ?
C1' C2' C24 C25 61.2(4) . . . . ?
C3' C2' C24 C25 -175.8(3) . . . . ?
C2' C24 C25 O25 59.1(5) . . . . ?
C2' C24 C25 O26 -118.2(3) . . . . ?
C4' C3' C33 C34 53.0(5) . . . . ?
C2' C3' C33 C34 177.5(4) . . . . ?
N5' C6' C62 O62 -54.6(4) . . . . ?
C7' C6' C62 O62 68.6(4) . . . . ?
C3' C4' N5' C12D -63.1(3) . . . . ?
C3' C4' N5' C6' 173.0(3) . . . . ?
C12C C12D N5' C4' -172.0(2) . . . . ?
C1' C12D N5' C4' 65.3(3) . . . . ?
C12C C12D N5' C6' -47.4(3) . . . . ?
C1' C12D N5' C6' -170.0(2) . . . . ?
C62 C6' N5' C4' -49.5(4) . . . . ?
C7' C6' N5' C4' -171.9(3) . . . . ?
C62 C6' N5' C12D -171.3(3) . . . . ?
C7' C6' N5' C12D 66.3(3) . . . . ?
C7A' C12C N12' C11B 1.2(3) . . . . ?
C12D C12C N12' C11B 178.9(3) . . . . ?
C11' C11B N12' C12C 178.7(3) . . . . ?
C7B' C11B N12' C12C -1.0(3) . . . . ?
O25 C25 O26 C26 3.1(5) . . . . ?
C24 C25 O26 C26 -179.6(4) . . . . ?
C12B C1 C2 C21 173.3(2) . . . . ?
C12B C1 C2 C3 50.7(4) . . . . ?
C1 C2 C3 C4 -43.5(4) . . . . ?
C21 C2 C3 C4 -165.9(3) . . . . ?
C1 C2 C3 C31 -166.8(3) . . . . ?
C21 C2 C3 C31 70.8(4) . . . . ?
C2 C3 C4 N5 50.9(4) . . . . ?
C31 C3 C4 N5 175.3(3) . . . . ?
N5 C6 C7 C7A -45.4(4) . . . . ?
C61 C6 C7 C7A -169.7(3) . . . . ?
C6 C7 C7A C12A 14.4(4) . . . . ?
C6 C7 C7A C7B -167.3(3) . . . . ?
C12A C7A C7B C11A 0.7(3) . . . . ?
C7 C7A C7B C11A -177.8(3) . . . . ?
C12A C7A C7B C8 -178.8(4) . . . . ?
C7 C7A C7B C8 2.7(6) . . . . ?
C11A C7B C8 C9 -0.2(5) . . . . ?
C7A C7B C8 C9 179.2(4) . . . . ?
C7B C8 C9 C10 1.6(6) . . . . ?
C8 C9 C10 C11 -2.3(7) . . . . ?
C9 C10 C11 C11A 1.4(6) . . . . ?
C10 C11 C11A N12 -179.7(4) . . . . ?
C10 C11 C11A C7B 0.0(6) . . . . ?
C8 C7B C11A N12 179.1(3) . . . . ?
C7A C7B C11A N12 -0.4(4) . . . . ?
C8 C7B C11A C11 -0.6(5) . . . . ?
C7A C7B C11A C11 179.8(3) . . . . ?
C7B C7A C12A N12 -0.7(3) . . . . ?
C7 C7A C12A N12 178.0(3) . . . . ?
C7B C7A C12A C12B -177.9(3) . . . . ?
C7 C7A C12A C12B 0.8(5) . . . . ?
C7A C12A C12B N5 14.7(4) . . . . ?
N12 C12A C12B N5 -162.2(3) . . . . ?
C7A C12A C12B C1 134.7(3) . . . . ?
N12 C12A C12B C1 -42.2(4) . . . . ?
C2 C1 C12B C12A 176.1(2) . . . . ?
C2 C1 C12B N5 -61.8(3) . . . . ?
C1 C2 C21 C22 62.4(4) . . . . ?
C3 C2 C21 C22 -174.3(3) . . . . ?
C2 C21 C22 O22 37.0(5) . . . . ?
C2 C21 C22 O23 -145.5(3) . . . . ?
C2 C3 C31 C32 -169.4(4) . . . . ?
C4 C3 C31 C32 66.4(5) . . . . ?
N5 C6 C61 O61 -57.4(4) . . . . ?
C7 C6 C61 O61 66.7(4) . . . . ?
C3 C4 N5 C12B -62.8(3) . . . . ?
C3 C4 N5 C6 173.4(3) . . . . ?
C12A C12B N5 C4 -170.3(3) . . . . ?
C1 C12B N5 C4 66.3(3) . . . . ?
C12A C12B N5 C6 -45.3(3) . . . . ?
C1 C12B N5 C6 -168.7(3) . . . . ?
C7 C6 N5 C4 -175.1(3) . . . . ?
C61 C6 N5 C4 -52.5(4) . . . . ?
C7 C6 N5 C12B 62.9(3) . . . . ?
C61 C6 N5 C12B -174.5(3) . . . . ?
C11 C11A N12 C12A 179.7(4) . . . . ?
C7B C11A N12 C12A 0.0(4) . . . . ?
C7A C12A N12 C11A 0.4(3) . . . . ?
C12B C12A N12 C11A 177.7(3) . . . . ?
O22 C22 O23 C23 5.7(5) . . . . ?
C21 C22 O23 C23 -171.9(4) . . . . ?
